data_2104369
loop_
_publ_author_name
'Coles, Simon'
'Davies, David'
'Hursthouse, Michael'
'Ye\,silot, Serkan'
'\,Co\,sut, B\"unyemin'
'K\?il\?i\,c, Adem'

_publ_section_title
;
 Absolute structure determination as a reference for the enantiomeric
 resolution of racemic mixtures of cyclophosphazenes <i>via</i> chiral
 high-performance liquid chromatography
;
_journal_issue 3
_journal_name_full 'Acta Crystallographica Section B'
_journal_page_first 355
_journal_page_last 362
_journal_paper_doi 10.1107/S0108768109006120
_journal_volume 65
_journal_year 2009
_chemical_formula_sum 'C18 H24 N5 O2 P3 S2'
_chemical_formula_weight 499.45
_chemical_name_systematic
;
 ?
;
_space_group_IT_number 78
_symmetry_cell_setting tetragonal
_symmetry_space_group_name_Hall 'P 4cw'
_symmetry_space_group_name_H-M 'P 43'
_atom_sites_solution_hydrogens geom
_atom_sites_solution_primary direct
_atom_sites_solution_secondary difmap
_audit_creation_method SHELXL-97
_cell_angle_alpha 90.00
_cell_angle_beta 90.00
_cell_angle_gamma 90.00
_cell_formula_units_Z 4
_cell_length_a 11.48990(10)
_cell_length_b 11.48990(10)
_cell_length_c 16.7827(2)
_cell_measurement_reflns_used 2618
_cell_measurement_temperature 120(2)
_cell_measurement_theta_max 27.48
_cell_measurement_theta_min 2.91
_cell_volume 2215.62(4)
_computing_cell_refinement 'DENZO, COLLECT'
_computing_data_reduction 'DENZO, COLLECT'
_computing_molecular_graphics 'PLATON (Spek, 1990)'
_computing_structure_refinement 'SHELXL-97 (Sheldrick, 1997)'
_computing_structure_solution 'SHELXS-97 (Sheldrick, 1997)'
_diffrn_ambient_temperature 120(2)
_diffrn_detector_area_resol_mean 9.091
_diffrn_measured_fraction_theta_full 0.998
_diffrn_measured_fraction_theta_max 0.998
_diffrn_measurement_device_type 'Bruker-Nonius KappaCCD Area Detector'
_diffrn_measurement_method '\f and \w scans'
_diffrn_radiation_monochromator graphite
_diffrn_radiation_source 'Bruker-Nonius FR591 rotating anode'
_diffrn_radiation_type MoK\a
_diffrn_radiation_wavelength 0.71073
_diffrn_reflns_av_R_equivalents 0.0353
_diffrn_reflns_av_sigmaI/netI 0.0380
_diffrn_reflns_limit_h_max 14
_diffrn_reflns_limit_h_min -12
_diffrn_reflns_limit_k_max 13
_diffrn_reflns_limit_k_min -14
_diffrn_reflns_limit_l_max 21
_diffrn_reflns_limit_l_min -18
_diffrn_reflns_number 15809
_diffrn_reflns_theta_full 27.47
_diffrn_reflns_theta_max 27.47
_diffrn_reflns_theta_min 3.49
_diffrn_standards_decay_% 0
_diffrn_standards_number 0
_exptl_absorpt_coefficient_mu 0.484
_exptl_absorpt_correction_T_max 0.9095
_exptl_absorpt_correction_T_min 0.7768
_exptl_absorpt_correction_type multi-scan
_exptl_absorpt_process_details 'SADABS V2.10 (Sheldrick, G.M., 2003)'
_exptl_crystal_colour colourless
_exptl_crystal_density_diffrn 1.497
_exptl_crystal_density_method 'not measured'
_exptl_crystal_description block
_exptl_crystal_F_000 1040
_exptl_crystal_size_max 0.55
_exptl_crystal_size_mid 0.20
_exptl_crystal_size_min 0.20
_refine_diff_density_max 0.189
_refine_diff_density_min -0.327
_refine_ls_abs_structure_details 'Flack H D (1983), Acta Cryst. A39, 876-881'
_refine_ls_abs_structure_Flack -0.01(5)
_refine_ls_extinction_method none
_refine_ls_goodness_of_fit_ref 1.033
_refine_ls_hydrogen_treatment mixed
_refine_ls_matrix_type full
_refine_ls_number_parameters 279
_refine_ls_number_reflns 4532
_refine_ls_number_restraints 1
_refine_ls_restrained_S_all 1.032
_refine_ls_R_factor_all 0.0304
_refine_ls_R_factor_gt 0.0275
_refine_ls_shift/su_max 0.004
_refine_ls_shift/su_mean 0.000
_refine_ls_structure_factor_coef Fsqd
_refine_ls_weighting_details 'calc w=1/[\s^2^(Fo^2^)+(0.0282P)^2^+0.9160P] where P=(Fo^2^+2Fc^2^)/3'
_refine_ls_weighting_scheme calc
_refine_ls_wR_factor_gt 0.0645
_refine_ls_wR_factor_ref 0.0661
_reflns_number_gt 4330
_reflns_number_total 4532
_reflns_threshold_expression >2sigma(I)
_cod_data_source_file ry5024.cif
_cod_data_source_block 3b
_cod_depositor_comments
;
The following automatic conversions were performed:
'_symmetry_cell_setting' value 'Tetragonal' changed to 'tetragonal'
according to '/home/saulius/struct/CIF-dictionaries/cif_core.dic'
dictionary named 'cif_core.dic' version 2.4.1 from 2010-06-29.

Automatic conversion script
Id: cif_fix_enum 1527 2010-12-29 10:47:43Z saulius 

The following automatic conversions were performed:

'_symmetry_cell_setting' value 'Tetragonal' changed to 'tetragonal'
according to /home/saulius/struct/CIF-dictionaries/cif_core.dic
dictionary named 'cif_core.dic' version 2.4.1 from 2010-06-29.

Automatic conversion script
Id: cif_fix_values 1715 2011-07-08 13:25:40Z adriana 
;
_cod_original_sg_symbol_H-M P4(3)
_cod_database_code 2104369
_cod_database_fobs_code 2104369

loop_
_symmetry_equiv_pos_as_xyz
'x, y, z'
'-x, -y, z+1/2'
'-y, x, z+3/4'
'y, -x, z+1/4'

loop_
_atom_site_type_symbol
_atom_site_label
_atom_site_fract_x
_atom_site_fract_y
_atom_site_fract_z
_atom_site_U_iso_or_equiv
_atom_site_adp_type
_atom_site_calc_flag
_atom_site_refinement_flags
_atom_site_occupancy
_atom_site_disorder_assembly
_atom_site_disorder_group
C C1 0.67032(19) 1.20914(19) -0.15183(13) 0.0160(4) Uani d . 1 . .
C C2 0.5854(2) 1.2512(2) -0.10010(14) 0.0226(5) Uani d . 1 . .
H H2 0.5991 1.2530 -0.0443 0.027 Uiso calc R 1 . .
C C3 0.4801(2) 1.2906(2) -0.13141(18) 0.0316(6) Uani d . 1 . .
H H3 0.4209 1.3181 -0.0966 0.038 Uiso calc R 1 . .
C C4 0.4615(2) 1.2900(2) -0.21254(19) 0.0340(6) Uani d . 1 . .
H H4 0.3900 1.3182 -0.2334 0.041 Uiso calc R 1 . .
C C5 0.5461(2) 1.2485(2) -0.26394(16) 0.0293(6) Uani d . 1 . .
H H5 0.5325 1.2478 -0.3198 0.035 Uiso calc R 1 . .
C C6 0.6513(2) 1.2079(2) -0.23359(14) 0.0230(5) Uani d . 1 . .
H H6 0.7097 1.1794 -0.2686 0.028 Uiso calc R 1 . .
C C7 0.6630(2) 0.79102(19) -0.16944(13) 0.0186(5) Uani d . 1 . .
C C8 0.5436(2) 0.7924(2) -0.18311(14) 0.0236(5) Uani d . 1 . .
H H8 0.5077 0.8592 -0.2056 0.028 Uiso calc R 1 . .
C C9 0.4771(2) 0.6955(2) -0.16371(16) 0.0286(6) Uani d . 1 . .
H H9 0.3955 0.6960 -0.1728 0.034 Uiso calc R 1 . .
C C10 0.5298(2) 0.5983(2) -0.13104(15) 0.0306(6) Uani d . 1 . .
H H10 0.4843 0.5322 -0.1174 0.037 Uiso calc R 1 . .
C C11 0.6488(2) 0.5971(2) -0.11818(15) 0.0290(6) Uani d . 1 . .
H H11 0.6845 0.5297 -0.0962 0.035 Uiso calc R 1 . .
C C12 0.7164(2) 0.6932(2) -0.13702(14) 0.0244(5) Uani d . 1 . .
H H12 0.7980 0.6922 -0.1279 0.029 Uiso calc R 1 . .
C C13 1.01646(19) 0.71621(19) 0.02928(13) 0.0175(4) Uani d . 1 . .
H H13A 1.0423 0.7532 -0.0210 0.021 Uiso calc R 1 . .
H H13B 1.0328 0.6318 0.0256 0.021 Uiso calc R 1 . .
C C14 1.08356(19) 0.76804(19) 0.09898(14) 0.0183(5) Uani d . 1 . .
H H14A 1.0637 0.7250 0.1482 0.022 Uiso calc R 1 . .
H H14B 1.1681 0.7586 0.0894 0.022 Uiso calc R 1 . .
C C15 1.05628(18) 0.8966(2) 0.11072(14) 0.0182(4) Uani d . 1 . .
H H15A 1.0992 0.9267 0.1575 0.022 Uiso calc R 1 . .
H H15B 1.0812 0.9412 0.0632 0.022 Uiso calc R 1 . .
C C16 0.43990(19) 1.0535(2) 0.08011(14) 0.0210(5) Uani d . 1 . .
H H16A 0.4540 1.1021 0.0324 0.025 Uiso calc R 1 . .
H H16B 0.4104 1.1046 0.1231 0.025 Uiso calc R 1 . .
C C17 0.34959(18) 0.9619(2) 0.06095(14) 0.0210(5) Uani d . 1 . .
H H17A 0.2779 1.0005 0.0417 0.025 Uiso calc R 1 . .
H H17B 0.3299 0.9187 0.1102 0.025 Uiso calc R 1 . .
C C18 0.39203(19) 0.8761(2) -0.00217(14) 0.0204(5) Uani d . 1 . .
H H18A 0.3318 0.8163 -0.0120 0.024 Uiso calc R 1 . .
H H18B 0.4072 0.9177 -0.0528 0.024 Uiso calc R 1 . .
N N1 0.86200(15) 0.93390(16) -0.03041(11) 0.0159(4) Uani d . 1 . .
N N2 0.71425(15) 0.85306(16) 0.08384(11) 0.0151(4) Uani d . 1 . .
N N3 0.63220(15) 0.98896(16) -0.03661(10) 0.0152(4) Uani d . 1 . .
N N4 0.92980(15) 0.91119(16) 0.12314(11) 0.0152(4) Uani d D 1 . .
N N5 0.50092(15) 0.81992(16) 0.02673(11) 0.0158(4) Uani d D 1 . .
O O1 0.89091(12) 0.73456(12) 0.03975(9) 0.0151(3) Uani d . 1 . .
O O2 0.54848(13) 0.99991(13) 0.10528(9) 0.0176(3) Uani d . 1 . .
P P1 0.75563(5) 0.98916(5) -0.07845(3) 0.01310(11) Uani d . 1 . .
P P2 0.84409(4) 0.86326(5) 0.05180(3) 0.01232(11) Uani d . 1 . .
P P3 0.60744(4) 0.91504(5) 0.04231(3) 0.01243(11) Uani d . 1 . .
S S1 0.80527(5) 1.15848(5) -0.11231(3) 0.01700(12) Uani d . 1 . .
S S2 0.74609(5) 0.91785(5) -0.19321(3) 0.02108(12) Uani d . 1 . .
H H4N 0.908(2) 0.9754(11) 0.1431(15) 0.024(7) Uiso d D 1 . .
H H5N 0.519(2) 0.7646(15) -0.0045(12) 0.022(7) Uiso d D 1 . .

loop_
_atom_site_aniso_label
_atom_site_aniso_U_11
_atom_site_aniso_U_22
_atom_site_aniso_U_33
_atom_site_aniso_U_12
_atom_site_aniso_U_13
_atom_site_aniso_U_23
C1 0.0174(10) 0.0141(10) 0.0165(10) -0.0032(8) 0.0004(8) 0.0034(8)
C2 0.0257(12) 0.0206(11) 0.0215(12) -0.0003(9) 0.0044(9) 0.0036(9)
C3 0.0219(12) 0.0248(13) 0.0483(17) 0.0041(10) 0.0102(12) 0.0073(12)
C4 0.0206(12) 0.0262(13) 0.0552(18) -0.0029(10) -0.0114(12) 0.0177(13)
C5 0.0336(14) 0.0283(14) 0.0259(13) -0.0071(11) -0.0141(11) 0.0059(11)
C6 0.0274(13) 0.0214(12) 0.0203(11) -0.0010(10) -0.0040(10) 0.0021(9)
C7 0.0229(11) 0.0187(11) 0.0143(10) 0.0011(9) -0.0010(9) -0.0052(9)
C8 0.0250(12) 0.0226(12) 0.0231(12) 0.0045(9) -0.0043(10) -0.0071(10)
C9 0.0245(13) 0.0321(14) 0.0293(13) -0.0037(11) -0.0028(11) -0.0111(11)
C10 0.0413(15) 0.0216(12) 0.0289(13) -0.0068(11) 0.0053(12) -0.0053(10)
C11 0.0406(15) 0.0203(12) 0.0262(13) 0.0048(11) -0.0009(12) 0.0021(10)
C12 0.0273(13) 0.0251(13) 0.0209(12) 0.0025(10) -0.0035(10) -0.0026(10)
C13 0.0173(11) 0.0173(10) 0.0179(11) 0.0047(8) 0.0032(9) 0.0001(9)
C14 0.0135(10) 0.0183(11) 0.0232(12) 0.0019(9) 0.0009(9) 0.0013(9)
C15 0.0112(10) 0.0204(11) 0.0228(11) -0.0017(9) 0.0001(9) -0.0018(9)
C16 0.0149(11) 0.0226(11) 0.0257(12) 0.0045(9) 0.0037(9) -0.0040(10)
C17 0.0122(10) 0.0264(12) 0.0243(12) 0.0016(9) 0.0046(9) 0.0040(10)
C18 0.0120(10) 0.0246(12) 0.0245(12) -0.0018(9) -0.0026(9) -0.0003(10)
N1 0.0124(8) 0.0190(9) 0.0164(9) 0.0020(7) 0.0032(7) 0.0039(7)
N2 0.0128(9) 0.0187(9) 0.0139(8) -0.0004(7) 0.0011(7) 0.0026(7)
N3 0.0131(8) 0.0172(9) 0.0153(9) 0.0002(7) 0.0014(7) 0.0032(7)
N4 0.0130(9) 0.0154(9) 0.0172(9) 0.0008(7) 0.0024(7) -0.0037(7)
N5 0.0128(9) 0.0154(9) 0.0190(9) -0.0013(7) 0.0011(7) 0.0002(8)
O1 0.0148(7) 0.0133(7) 0.0172(7) 0.0006(6) 0.0006(6) -0.0027(6)
O2 0.0152(7) 0.0209(8) 0.0166(7) 0.0021(6) 0.0036(6) -0.0036(6)
P1 0.0135(3) 0.0149(3) 0.0110(2) -0.0002(2) 0.0019(2) 0.0007(2)
P2 0.0118(2) 0.0129(2) 0.0123(2) 0.00023(19) 0.0014(2) 0.0003(2)
P3 0.0116(2) 0.0143(3) 0.0115(2) -0.0005(2) 0.0020(2) -0.0003(2)
S1 0.0158(3) 0.0182(3) 0.0169(2) -0.0036(2) -0.0020(2) 0.0044(2)
S2 0.0273(3) 0.0231(3) 0.0129(2) -0.0023(2) 0.0036(2) -0.0030(2)

loop_
_atom_type_symbol
_atom_type_description
_atom_type_scat_dispersion_real
_atom_type_scat_dispersion_imag
_atom_type_scat_source
C C 0.0033 0.0016 'International Tables Vol C Tables 4.2.6.8 and 6.1.1.4'
H H 0.0000 0.0000 'International Tables Vol C Tables 4.2.6.8 and 6.1.1.4'
N N 0.0061 0.0033 'International Tables Vol C Tables 4.2.6.8 and 6.1.1.4'
O O 0.0106 0.0060 'International Tables Vol C Tables 4.2.6.8 and 6.1.1.4'
P P 0.1023 0.0942 'International Tables Vol C Tables 4.2.6.8 and 6.1.1.4'
S S 0.1246 0.1234 'International Tables Vol C Tables 4.2.6.8 and 6.1.1.4'

loop_
_geom_angle_atom_site_label_1
_geom_angle_atom_site_label_2
_geom_angle_atom_site_label_3
_geom_angle_site_symmetry_1
_geom_angle_site_symmetry_3
_geom_angle
_geom_angle_publ_flag
C6 C1 C2 . . 120.6(2) ?
C6 C1 S1 . . 120.04(18) ?
C2 C1 S1 . . 119.36(18) ?
C1 C2 C3 . . 119.0(2) ?
C4 C3 C2 . . 120.3(2) ?
C3 C4 C5 . . 120.6(2) ?
C4 C5 C6 . . 119.8(2) ?
C1 C6 C5 . . 119.7(2) ?
C8 C7 C12 . . 120.6(2) ?
C8 C7 S2 . . 118.74(18) ?
C12 C7 S2 . . 120.69(19) ?
C9 C8 C7 . . 119.7(2) ?
C10 C9 C8 . . 119.9(2) ?
C11 C10 C9 . . 120.1(2) ?
C10 C11 C12 . . 120.7(2) ?
C11 C12 C7 . . 119.0(2) ?
O1 C13 C14 . . 110.45(17) ?
C15 C14 C13 . . 112.00(18) ?
N4 C15 C14 . . 109.33(17) ?
O2 C16 C17 . . 110.85(18) ?
C16 C17 C18 . . 112.17(18) ?
N5 C18 C17 . . 108.80(18) ?
P1 N1 P2 . . 122.29(11) ?
P3 N2 P2 . . 123.09(11) ?
P1 N3 P3 . . 121.86(11) ?
C15 N4 P2 . . 116.62(14) ?
C18 N5 P3 . . 112.63(14) ?
C13 O1 P2 . . 118.83(13) ?
C16 O2 P3 . . 115.61(13) ?
N3 P1 N1 . . 117.49(10) ?
N3 P1 S2 . . 111.12(7) ?
N1 P1 S2 . . 110.41(7) ?
N3 P1 S1 . . 111.34(7) ?
N1 P1 S1 . . 107.25(7) ?
S2 P1 S1 . . 97.31(3) ?
O1 P2 N2 . . 107.01(9) ?
O1 P2 N1 . . 108.45(9) ?
N2 P2 N1 . . 116.47(9) ?
O1 P2 N4 . . 101.64(9) ?
N2 P2 N4 . . 109.89(9) ?
N1 P2 N4 . . 112.17(9) ?
N2 P3 O2 . . 108.30(9) ?
N2 P3 N3 . . 117.80(10) ?
O2 P3 N3 . . 107.50(9) ?
N2 P3 N5 . . 110.18(9) ?
O2 P3 N5 . . 101.20(9) ?
N3 P3 N5 . . 110.49(10) ?
C1 S1 P1 . . 99.57(7) ?
C7 S2 P1 . . 98.14(7) ?

loop_
_geom_bond_atom_site_label_1
_geom_bond_atom_site_label_2
_geom_bond_site_symmetry_2
_geom_bond_distance
_geom_bond_publ_flag
C1 C6 . 1.390(3) ?
C1 C2 . 1.392(3) ?
C1 S1 . 1.784(2) ?
C2 C3 . 1.395(4) ?
C3 C4 . 1.378(4) ?
C4 C5 . 1.384(4) ?
C5 C6 . 1.391(4) ?
C7 C8 . 1.391(3) ?
C7 C12 . 1.392(3) ?
C7 S2 . 1.787(2) ?
C8 C9 . 1.389(4) ?
C9 C10 . 1.385(4) ?
C10 C11 . 1.384(4) ?
C11 C12 . 1.387(4) ?
C13 O1 . 1.468(2) ?
C13 C14 . 1.522(3) ?
C14 C15 . 1.522(3) ?
C15 N4 . 1.478(3) ?
C16 O2 . 1.454(3) ?
C16 C17 . 1.512(3) ?
C17 C18 . 1.527(3) ?
C18 N5 . 1.489(3) ?
N1 P1 . 1.5959(18) ?
N1 P2 . 1.6140(19) ?
N2 P3 . 1.5809(18) ?
N2 P2 . 1.5901(18) ?
N3 P1 . 1.5825(18) ?
N3 P3 . 1.5989(18) ?
N4 P2 . 1.6451(19) ?
N5 P3 . 1.6615(19) ?
O1 P2 . 1.5865(15) ?
O2 P3 . 1.5896(15) ?
P1 S2 . 2.0959(8) ?
P1 S1 . 2.1055(8) ?
